data_7221543
loop_
_publ_author_name
'Ghalsasi, Prasanna Shridhar'
'Mande, Hemant'
'Arulsamy, Navamoney'

_publ_section_title
;
 Racemic and Conglomerate 1-(4-Haloaryl)ethylammonium Tetrachlorocobaltate
 Salts: Formation of Helical Structures
;
_journal_name_full 'RSC Adv.'
_journal_paper_doi 10.1039/C5RA11719D
_journal_year 2015
_chemical_absolute_configuration syn
_chemical_formula_moiety '3(C8 H12 N), Cl4 Co, Cl'
_chemical_formula_sum 'C24 H36 Cl5 Co N3'
_chemical_formula_weight 602.74
_chemical_name_systematic
;
?
;
_space_group_IT_number 4
_symmetry_cell_setting monoclinic
_symmetry_space_group_name_Hall 'P 2yb'
_symmetry_space_group_name_H-M 'P 1 21 1'
_atom_sites_solution_hydrogens geom
_atom_sites_solution_primary direct
_atom_sites_solution_secondary difmap
_audit_creation_method SHELXL-97
_audit_update_record
;
2012-12-20 deposited with the CCDC.
2015-07-13 downloaded from the CCDC.
;
_cell_angle_alpha 90.00
_cell_angle_beta 98.471(1)
_cell_angle_gamma 90.00
_cell_formula_units_Z 2
_cell_length_a 13.9448(2)
_cell_length_b 7.5033(1)
_cell_length_c 14.4057(2)
_cell_measurement_reflns_used 8770
_cell_measurement_temperature 150(2)
_cell_measurement_theta_max 34.68
_cell_measurement_theta_min 2.20
_cell_volume 1490.85(4)
_computing_cell_refinement 'Bruker SAINT'
_computing_data_collection 'Bruker APEX2'
_computing_data_reduction 'Bruker SAINT'
_computing_molecular_graphics 'Bruker SHELXTL'
_computing_publication_material 'Bruker SHELXTL'
_computing_structure_refinement 'SHELXL-97 (Sheldrick, 2008)'
_computing_structure_solution 'SHELXS-97 (Sheldrick, 2008)'
_diffrn_ambient_temperature 150(2)
_diffrn_measured_fraction_theta_full 0.991
_diffrn_measured_fraction_theta_max 0.991
_diffrn_measurement_device_type 'Bruker APEX-II CCD'
_diffrn_measurement_method '\f and \w scans'
_diffrn_radiation_monochromator graphite
_diffrn_radiation_source 'fine-focus sealed tube'
_diffrn_radiation_type MoK\a
_diffrn_radiation_wavelength 0.71073
_diffrn_reflns_av_R_equivalents 0.0233
_diffrn_reflns_av_sigmaI/netI 0.0547
_diffrn_reflns_limit_h_max 19
_diffrn_reflns_limit_h_min -21
_diffrn_reflns_limit_k_max 11
_diffrn_reflns_limit_k_min -10
_diffrn_reflns_limit_l_max 22
_diffrn_reflns_limit_l_min -22
_diffrn_reflns_number 15614
_diffrn_reflns_theta_full 33.73
_diffrn_reflns_theta_max 33.73
_diffrn_reflns_theta_min 1.43
_exptl_absorpt_coefficient_mu 1.041
_exptl_absorpt_correction_T_max 0.8462
_exptl_absorpt_correction_T_min 0.6306
_exptl_absorpt_correction_type multi-scan
_exptl_absorpt_process_details 'SADABS (Bruker AXS Inc., 2008)'
_exptl_crystal_colour blue
_exptl_crystal_density_diffrn 1.343
_exptl_crystal_density_method 'not measured'
_exptl_crystal_description rectangular
_exptl_crystal_F_000 626
_exptl_crystal_size_max 0.49
_exptl_crystal_size_mid 0.43
_exptl_crystal_size_min 0.17
_refine_diff_density_max 0.833
_refine_diff_density_min -0.662
_refine_diff_density_rms 0.072
_refine_ls_abs_structure_details 'Flack H D (1983), Acta Cryst. A39, 876-881'
_refine_ls_abs_structure_Flack 0.012(10)
_refine_ls_extinction_method none
_refine_ls_goodness_of_fit_ref 1.004
_refine_ls_hydrogen_treatment constr
_refine_ls_matrix_type full
_refine_ls_number_parameters 298
_refine_ls_number_reflns 9553
_refine_ls_number_restraints 1
_refine_ls_restrained_S_all 1.004
_refine_ls_R_factor_all 0.0495
_refine_ls_R_factor_gt 0.0378
_refine_ls_shift/su_max 0.001
_refine_ls_shift/su_mean 0.000
_refine_ls_structure_factor_coef Fsqd
_refine_ls_weighting_details 'calc w=1/[\s^2^(Fo^2^)+(0.0324P)^2^+0.0000P] where P=(Fo^2^+2Fc^2^)/3'
_refine_ls_weighting_scheme calc
_refine_ls_wR_factor_gt 0.0769
_refine_ls_wR_factor_ref 0.0816
_reflns_number_gt 8032
_reflns_number_total 9553
_reflns_threshold_expression >2sigma(I)
_cod_data_source_file c5ra11719d2.cif
_cod_data_source_block pg36
_cod_depositor_comments
;
The following automatic conversions were performed:

'_symmetry_cell_setting' value 'Monoclinic' changed to 'monoclinic'
according to
/usr/data/users/saulius/crontab/automatic-downloads/rss-feeds/RSC/lib/dictionaries/cif_core.dic
dictionary named 'cif_core.dic' version 2.4.2 from 2011-04-26.

'_exptl_absorpt_correction_type' value 'MULTI-SCAN' changed to
'multi-scan' according to
/usr/data/users/saulius/crontab/automatic-downloads/rss-feeds/RSC/lib/dictionaries/cif_core.dic
dictionary named 'cif_core.dic' version 2.4.2 from 2011-04-26.

Automatic conversion script
Id: cif_fix_values 3271 2015-04-21 07:52:19Z andrius 
;
_cod_original_sg_symbol_H-M P2(1)
_cod_database_code 7221543

loop_
_symmetry_equiv_pos_as_xyz
'x, y, z'
'-x, y+1/2, -z'

loop_
_atom_site_label
_atom_site_type_symbol
_atom_site_fract_x
_atom_site_fract_y
_atom_site_fract_z
_atom_site_U_iso_or_equiv
_atom_site_adp_type
_atom_site_occupancy
_atom_site_symmetry_multiplicity
_atom_site_calc_flag
_atom_site_refinement_flags
Co1 Co 0.656135(16) 0.58240(3) -0.011900(17) 0.02195(6) Uani 1 1 d .
Cl1 Cl 0.66636(3) 0.63345(7) 0.14594(3) 0.02864(11) Uani 1 1 d .
Cl2 Cl 0.75212(4) 0.78716(10) -0.06610(4) 0.04099(15) Uani 1 1 d .
Cl3 Cl 0.71005(3) 0.29696(7) -0.02688(4) 0.02677(10) Uani 1 1 d .
Cl4 Cl 0.50117(3) 0.60899(8) -0.08457(4) 0.02988(11) Uani 1 1 d .
Cl5 Cl -0.02485(3) 0.10220(7) 0.13254(3) 0.02712(10) Uani 1 1 d .
N1 N 0.07363(12) 0.7582(3) 0.06774(12) 0.0272(4) Uani 1 1 d .
H1A H 0.1388 0.7682 0.0686 0.041 Uiso 1 1 calc R
H1B H 0.0505 0.8599 0.0908 0.041 Uiso 1 1 calc R
H1C H 0.0443 0.7408 0.0077 0.041 Uiso 1 1 calc R
C1 C -0.05666(13) 0.5910(4) 0.12412(14) 0.0283(4) Uani 1 1 d .
H1D H -0.0880 0.5812 0.0588 0.042 Uiso 1 1 calc R
H1E H -0.0803 0.6979 0.1526 0.042 Uiso 1 1 calc R
H1F H -0.0721 0.4854 0.1592 0.042 Uiso 1 1 calc R
C2 C 0.05285(13) 0.6040(3) 0.12688(13) 0.0248(4) Uani 1 1 d .
H2D H 0.0754 0.4931 0.0982 0.030 Uiso 1 1 calc R
C3 C 0.10617(13) 0.6193(3) 0.22535(13) 0.0266(4) Uani 1 1 d .
C4 C 0.11577(18) 0.4651(4) 0.27925(18) 0.0408(6) Uani 1 1 d .
H4A H 0.0926 0.3550 0.2522 0.049 Uiso 1 1 calc R
C5 C 0.1589(2) 0.4707(5) 0.3723(2) 0.0523(8) Uani 1 1 d .
H5A H 0.1643 0.3646 0.4087 0.063 Uiso 1 1 calc R
C6 C 0.19343(17) 0.6263(5) 0.41175(18) 0.0513(8) Uani 1 1 d .
H6A H 0.2229 0.6291 0.4755 0.062 Uiso 1 1 calc R
C7 C 0.18573(17) 0.7798(5) 0.35936(18) 0.0480(7) Uani 1 1 d .
H7A H 0.2107 0.8883 0.3870 0.058 Uiso 1 1 calc R
C8 C 0.14151(15) 0.7781(4) 0.26560(16) 0.0342(5) Uani 1 1 d .
H8A H 0.1358 0.8851 0.2299 0.041 Uiso 1 1 calc R
N2 N 0.24596(13) 0.5320(3) 0.84367(12) 0.0293(4) Uani 1 1 d .
H2A H 0.2753 0.4255 0.8590 0.044 Uiso 1 1 calc R
H2B H 0.1822 0.5247 0.8502 0.044 Uiso 1 1 calc R
H2C H 0.2750 0.6185 0.8823 0.044 Uiso 1 1 calc R
C9 C 0.20621(18) 0.7553(3) 0.71898(19) 0.0371(5) Uani 1 1 d .
H9A H 0.2116 0.7862 0.6538 0.056 Uiso 1 1 calc R
H9B H 0.2379 0.8474 0.7610 0.056 Uiso 1 1 calc R
H9C H 0.1376 0.7475 0.7265 0.056 Uiso 1 1 calc R
C10 C 0.25494(14) 0.5774(4) 0.74313(14) 0.0285(4) Uani 1 1 d .
H10A H 0.3254 0.5903 0.7382 0.034 Uiso 1 1 calc R
C11 C 0.21480(15) 0.4272(3) 0.67959(14) 0.0255(4) Uani 1 1 d .
C12 C 0.27459(16) 0.3306(3) 0.62935(15) 0.0315(5) Uani 1 1 d .
H12A H 0.3413 0.3609 0.6343 0.038 Uiso 1 1 calc R
C13 C 0.23831(19) 0.1902(4) 0.57197(17) 0.0403(6) Uani 1 1 d .
H13A H 0.2803 0.1254 0.5380 0.048 Uiso 1 1 calc R
C14 C 0.1425(2) 0.1447(4) 0.56408(16) 0.0403(6) Uani 1 1 d .
H14A H 0.1180 0.0483 0.5248 0.048 Uiso 1 1 calc R
C15 C 0.08137(18) 0.2391(4) 0.61322(17) 0.0389(6) Uani 1 1 d .
H15A H 0.0149 0.2072 0.6081 0.047 Uiso 1 1 calc R
C16 C 0.11715(16) 0.3808(3) 0.67027(16) 0.0324(5) Uani 1 1 d .
H16A H 0.0746 0.4465 0.7032 0.039 Uiso 1 1 calc R
N3 N 0.44541(12) 0.5226(3) 0.14102(12) 0.0275(4) Uani 1 1 d .
H3A H 0.4346 0.4091 0.1198 0.041 Uiso 1 1 calc R
H3B H 0.5103 0.5448 0.1506 0.041 Uiso 1 1 calc R
H3C H 0.4154 0.6004 0.0977 0.041 Uiso 1 1 calc R
C17 C 0.42422(18) 0.7343(4) 0.26618(17) 0.0367(5) Uani 1 1 d .
H17A H 0.3952 0.8177 0.2177 0.055 Uiso 1 1 calc R
H17B H 0.4942 0.7554 0.2797 0.055 Uiso 1 1 calc R
H17C H 0.3952 0.7522 0.3234 0.055 Uiso 1 1 calc R
C18 C 0.40573(14) 0.5450(3) 0.23172(15) 0.0274(5) Uani 1 1 d .
H18A H 0.3340 0.5265 0.2188 0.033 Uiso 1 1 calc R
C19 C 0.44769(14) 0.4062(3) 0.30132(15) 0.0256(4) Uani 1 1 d .
C20 C 0.38974(16) 0.2695(4) 0.32716(18) 0.0381(5) Uani 1 1 d .
H20A H 0.3241 0.2612 0.2983 0.046 Uiso 1 1 calc R
C21 C 0.4263(2) 0.1455(4) 0.3943(2) 0.0467(7) Uani 1 1 d .
H21A H 0.3855 0.0532 0.4110 0.056 Uiso 1 1 calc R
C22 C 0.5215(2) 0.1545(4) 0.43703(18) 0.0425(6) Uani 1 1 d .
H22A H 0.5463 0.0707 0.4839 0.051 Uiso 1 1 calc R
C23 C 0.58005(17) 0.2878(4) 0.41034(17) 0.0396(5) Uani 1 1 d .
H23A H 0.6460 0.2942 0.4386 0.048 Uiso 1 1 calc R
C24 C 0.54437(16) 0.4117(4) 0.34344(17) 0.0327(5) Uani 1 1 d .
H24A H 0.5860 0.5018 0.3258 0.039 Uiso 1 1 calc R

loop_
_atom_site_aniso_label
_atom_site_aniso_U_11
_atom_site_aniso_U_22
_atom_site_aniso_U_33
_atom_site_aniso_U_23
_atom_site_aniso_U_13
_atom_site_aniso_U_12
Co1 0.02086(11) 0.02041(14) 0.02439(12) 0.00103(11) 0.00269(9) 0.00094(12)
Cl1 0.0307(2) 0.0298(3) 0.0249(2) -0.00382(19) 0.00252(17) -0.0026(2)
Cl2 0.0251(2) 0.0425(4) 0.0541(4) 0.0225(3) 0.0019(2) -0.0044(2)
Cl3 0.0254(2) 0.0224(3) 0.0326(2) -0.0018(2) 0.00441(18) 0.0031(2)
Cl4 0.02139(19) 0.0317(3) 0.0352(2) 0.0017(2) -0.00023(16) -0.0001(2)
Cl5 0.0348(2) 0.0222(3) 0.0256(2) 0.0017(2) 0.00831(17) -0.0010(2)
N1 0.0274(8) 0.0314(11) 0.0235(8) -0.0024(7) 0.0059(6) 0.0025(8)
C1 0.0263(8) 0.0256(11) 0.0315(10) 0.0009(10) -0.0006(7) 0.0023(10)
C2 0.0258(8) 0.0252(11) 0.0230(8) -0.0030(8) 0.0025(6) 0.0066(9)
C3 0.0209(8) 0.0343(13) 0.0240(9) -0.0020(9) 0.0013(6) 0.0062(8)
C4 0.0426(14) 0.0403(16) 0.0367(13) 0.0036(11) -0.0033(11) 0.0091(12)
C5 0.0501(16) 0.064(2) 0.0396(15) 0.0167(14) -0.0053(12) 0.0104(15)
C6 0.0378(12) 0.084(3) 0.0286(12) 0.0024(15) -0.0068(9) 0.0013(15)
C7 0.0396(12) 0.065(2) 0.0373(14) -0.0135(14) -0.0020(10) -0.0112(14)
C8 0.0323(10) 0.0411(14) 0.0285(11) -0.0053(10) 0.0021(8) -0.0031(11)
N2 0.0327(9) 0.0266(10) 0.0271(9) -0.0032(7) -0.0003(7) 0.0015(8)
C9 0.0477(13) 0.0218(12) 0.0430(14) 0.0000(10) 0.0106(11) -0.0043(11)
C10 0.0276(9) 0.0286(11) 0.0302(10) -0.0005(10) 0.0072(7) -0.0018(10)
C11 0.0308(10) 0.0229(11) 0.0230(9) 0.0035(8) 0.0049(8) 0.0039(8)
C12 0.0338(10) 0.0354(14) 0.0251(10) 0.0031(9) 0.0039(8) 0.0124(10)
C13 0.0553(15) 0.0380(15) 0.0275(12) -0.0021(10) 0.0061(10) 0.0212(12)
C14 0.0649(16) 0.0295(13) 0.0261(11) -0.0062(10) 0.0054(10) 0.0023(12)
C15 0.0452(13) 0.0386(15) 0.0346(12) -0.0082(11) 0.0118(10) -0.0112(11)
C16 0.0365(11) 0.0319(13) 0.0315(11) -0.0076(10) 0.0141(9) -0.0041(10)
N3 0.0287(8) 0.0264(10) 0.0263(9) -0.0019(7) 0.0006(7) 0.0002(7)
C17 0.0439(12) 0.0312(14) 0.0332(12) -0.0053(10) -0.0004(10) 0.0096(11)
C18 0.0235(9) 0.0308(13) 0.0279(10) -0.0035(8) 0.0041(7) 0.0006(8)
C19 0.0255(9) 0.0260(11) 0.0260(10) -0.0054(8) 0.0067(8) -0.0023(8)
C20 0.0346(11) 0.0358(14) 0.0464(14) -0.0021(12) 0.0138(10) -0.0069(11)
C21 0.0612(17) 0.0337(15) 0.0514(15) 0.0045(12) 0.0287(13) -0.0039(13)
C22 0.0610(16) 0.0353(15) 0.0355(13) 0.0071(11) 0.0209(11) 0.0152(13)
C23 0.0423(12) 0.0421(15) 0.0348(12) 0.0046(11) 0.0064(10) 0.0080(12)
C24 0.0290(10) 0.0335(14) 0.0356(12) 0.0032(10) 0.0044(9) -0.0014(10)

loop_
_atom_type_symbol
_atom_type_description
_atom_type_scat_dispersion_real
_atom_type_scat_dispersion_imag
_atom_type_scat_source
C C 0.0033 0.0016 'International Tables Vol C Tables 4.2.6.8 and 6.1.1.4'
H H 0.0000 0.0000 'International Tables Vol C Tables 4.2.6.8 and 6.1.1.4'
N N 0.0061 0.0033 'International Tables Vol C Tables 4.2.6.8 and 6.1.1.4'
Cl Cl 0.1484 0.1585 'International Tables Vol C Tables 4.2.6.8 and 6.1.1.4'
Co Co 0.3494 0.9721 'International Tables Vol C Tables 4.2.6.8 and 6.1.1.4'

loop_
_geom_angle_atom_site_label_1
_geom_angle_atom_site_label_2
_geom_angle_atom_site_label_3
_geom_angle
Cl2 Co1 Cl4 110.78(2)
Cl2 Co1 Cl1 106.08(2)
Cl4 Co1 Cl1 111.07(2)
Cl2 Co1 Cl3 112.66(2)
Cl4 Co1 Cl3 110.03(2)
Cl1 Co1 Cl3 106.06(2)
C2 N1 H1A 109.5
C2 N1 H1B 109.5
H1A N1 H1B 109.5
C2 N1 H1C 109.5
H1A N1 H1C 109.5
H1B N1 H1C 109.5
C2 C1 H1D 109.5
C2 C1 H1E 109.5
H1D C1 H1E 109.5
C2 C1 H1F 109.5
H1D C1 H1F 109.5
H1E C1 H1F 109.5
N1 C2 C3 111.65(18)
N1 C2 C1 108.26(17)
C3 C2 C1 112.52(15)
N1 C2 H2D 108.1
C3 C2 H2D 108.1
C1 C2 H2D 108.1
C8 C3 C4 119.0(2)
C8 C3 C2 123.8(2)
C4 C3 C2 117.2(2)
C5 C4 C3 120.5(3)
C5 C4 H4A 119.7
C3 C4 H4A 119.7
C6 C5 C4 120.5(3)
C6 C5 H5A 119.7
C4 C5 H5A 119.7
C5 C6 C7 119.9(2)
C5 C6 H6A 120.1
C7 C6 H6A 120.1
C6 C7 C8 120.7(3)
C6 C7 H7A 119.6
C8 C7 H7A 119.6
C3 C8 C7 119.4(3)
C3 C8 H8A 120.3
C7 C8 H8A 120.3
C10 N2 H2A 109.5
C10 N2 H2B 109.5
H2A N2 H2B 109.5
C10 N2 H2C 109.5
H2A N2 H2C 109.5
H2B N2 H2C 109.5
C10 C9 H9A 109.5
C10 C9 H9B 109.5
H9A C9 H9B 109.5
C10 C9 H9C 109.5
H9A C9 H9C 109.5
H9B C9 H9C 109.5
C11 C10 N2 109.75(18)
C11 C10 C9 113.94(18)
N2 C10 C9 108.72(18)
C11 C10 H10A 108.1
N2 C10 H10A 108.1
C9 C10 H10A 108.1
C12 C11 C16 118.3(2)
C12 C11 C10 120.65(19)
C16 C11 C10 121.06(19)
C11 C12 C13 120.9(2)
C11 C12 H12A 119.6
C13 C12 H12A 119.6
C14 C13 C12 120.3(2)
C14 C13 H13A 119.8
C12 C13 H13A 119.8
C13 C14 C15 119.9(2)
C13 C14 H14A 120.0
C15 C14 H14A 120.0
C14 C15 C16 120.0(2)
C14 C15 H15A 120.0
C16 C15 H15A 120.0
C15 C16 C11 120.6(2)
C15 C16 H16A 119.7
C11 C16 H16A 119.7
C18 N3 H3A 109.5
C18 N3 H3B 109.5
H3A N3 H3B 109.5
C18 N3 H3C 109.5
H3A N3 H3C 109.5
H3B N3 H3C 109.5
C18 C17 H17A 109.5
C18 C17 H17B 109.5
H17A C17 H17B 109.5
C18 C17 H17C 109.5
H17A C17 H17C 109.5
H17B C17 H17C 109.5
N3 C18 C19 110.25(16)
N3 C18 C17 108.86(19)
C19 C18 C17 113.59(18)
N3 C18 H18A 108.0
C19 C18 H18A 108.0
C17 C18 H18A 108.0
C20 C19 C24 117.9(2)
C20 C19 C18 120.34(19)
C24 C19 C18 121.7(2)
C21 C20 C19 120.9(2)
C21 C20 H20A 119.5
C19 C20 H20A 119.5
C22 C21 C20 120.7(2)
C22 C21 H21A 119.7
C20 C21 H21A 119.7
C21 C22 C23 118.7(2)
C21 C22 H22A 120.6
C23 C22 H22A 120.6
C24 C23 C22 121.1(2)
C24 C23 H23A 119.5
C22 C23 H23A 119.5
C23 C24 C19 120.7(2)
C23 C24 H24A 119.7
C19 C24 H24A 119.7

loop_
_geom_bond_atom_site_label_1
_geom_bond_atom_site_label_2
_geom_bond_distance
Co1 Cl2 2.2515(6)
Co1 Cl4 2.2670(5)
Co1 Cl1 2.2895(5)
Co1 Cl3 2.2906(6)
N1 C2 1.490(3)
N1 H1A 0.9100
N1 H1B 0.9100
N1 H1C 0.9100
C1 C2 1.525(2)
C1 H1D 0.9800
C1 H1E 0.9800
C1 H1F 0.9800
C2 C3 1.506(3)
C2 H2D 1.0000
C3 C8 1.384(3)
C3 C4 1.389(4)
C4 C5 1.386(4)
C4 H4A 0.9500
C5 C6 1.356(5)
C5 H5A 0.9500
C6 C7 1.372(5)
C6 H6A 0.9500
C7 C8 1.400(3)
C7 H7A 0.9500
C8 H8A 0.9500
N2 C10 1.511(3)
N2 H2A 0.9100
N2 H2B 0.9100
N2 H2C 0.9100
C9 C10 1.515(4)
C9 H9A 0.9800
C9 H9B 0.9800
C9 H9C 0.9800
C10 C11 1.507(3)
C10 H10A 1.0000
C11 C12 1.386(3)
C11 C16 1.393(3)
C12 C13 1.388(4)
C12 H12A 0.9500
C13 C14 1.367(4)
C13 H13A 0.9500
C14 C15 1.381(3)
C14 H14A 0.9500
C15 C16 1.391(3)
C15 H15A 0.9500
C16 H16A 0.9500
N3 C18 1.501(3)
N3 H3A 0.9100
N3 H3B 0.9100
N3 H3C 0.9100
C17 C18 1.514(3)
C17 H17A 0.9800
C17 H17B 0.9800
C17 H17C 0.9800
C18 C19 1.503(3)
C18 H18A 1.0000
C19 C20 1.390(3)
C19 C24 1.395(3)
C20 C21 1.384(4)
C20 H20A 0.9500
C21 C22 1.380(4)
C21 H21A 0.9500
C22 C23 1.381(4)
C22 H22A 0.9500
C23 C24 1.378(3)
C23 H23A 0.9500
C24 H24A 0.9500

loop_
_geom_hbond_atom_site_label_D
_geom_hbond_atom_site_label_H
_geom_hbond_atom_site_label_A
_geom_hbond_distance_DH
_geom_hbond_distance_HA
_geom_hbond_distance_DA
_geom_hbond_angle_DHA
_geom_hbond_site_symmetry_A
N1 H1A Cl3 0.91 2.29 3.1707(16) 164.1 2_655
N1 H1B Cl5 0.91 2.23 3.130(2) 171.9 1_565
N1 H1C Cl5 0.91 2.25 3.0951(18) 153.7 2
N2 H2C Cl3 0.91 2.46 3.2889(19) 151.7 2_656
N2 H2B Cl5 0.91 2.32 3.1959(18) 162.0 2_556
N2 H2A Cl1 0.91 2.34 3.226(2) 163.7 2_646
N3 H3C Cl3 0.91 2.40 3.2541(19) 156.8 2_655
N3 H3B Cl1 0.91 2.29 3.1820(18) 168.0 .
N3 H3A Cl2 0.91 2.76 3.3163(19) 120.4 2_645
N3 H3A Cl4 0.91 2.50 3.321(2) 149.8 2_645
